data_7042228
loop_
_publ_author_name
'Ji, Xiaoxiao'
'Tong, Peng'
'Yang, Dawei'
'Wang, Baomin'
'Zhao, Jinfeng'
'Li, Yang'
'Qu, Jingping'

_publ_section_title
;
 Synthesis, structural characterization and conversion of dinuclear
 iron-sulfur clusters containing the disulfide ligand:
 [Cp*Fe(\m-\h(2):\h(2)-bdt)(cis-\m-\h(1):\h(1)-S2)FeCp*],
 [Cp*Fe(\m-S(C6H4S2))(cis-\m-\h(1):\h(1)-S2)FeCp*], and
 [{Cp*Fe(bdt)}2(trans-\m-\h(1):\h(1)-S2)].
;
_journal_issue 12
_journal_name_full 'Dalton transactions (Cambridge, England : 2003)'
_journal_page_first 3820
_journal_page_last 3824
_journal_paper_doi 10.1039/c7dt00450h
_journal_volume 46
_journal_year 2017
_chemical_formula_sum 'C26 H34 Fe2 S4'
_chemical_formula_weight 586.47
_chemical_name_common 2
_chemical_name_systematic '[Cp*Fe(?-\h2:\h2-bdt)(?-S2)FeCp*]'
_space_group_IT_number 15
_symmetry_cell_setting monoclinic
_symmetry_space_group_name_Hall '-C 2yc'
_symmetry_space_group_name_H-M 'C 1 2/c 1'
_atom_sites_solution_hydrogens geom
_atom_sites_solution_primary direct
_atom_sites_solution_secondary difmap
_audit_creation_method SHELXL-97
_audit_update_record
;
2015-10-16 deposited with the CCDC.
2017-02-24 downloaded from the CCDC.
;
_cell_angle_alpha 90.00
_cell_angle_beta 126.191(8)
_cell_angle_gamma 90.00
_cell_formula_units_Z 8
_cell_length_a 27.672(16)
_cell_length_b 13.486(8)
_cell_length_c 17.289(10)
_cell_measurement_temperature 296(2)
_cell_volume 5207(5)
_computing_cell_refinement 'Bruker SMART'
_computing_data_collection 'Bruker SMART'
_computing_data_reduction 'Bruker SMART'
_computing_molecular_graphics 'Bruker SHELXTL'
_computing_publication_material 'Bruker SHELXTL'
_computing_structure_refinement 'Bruker SHELXTL'
_computing_structure_solution 'Bruker SHELXTL'
_diffrn_ambient_temperature 296(2)
_diffrn_measured_fraction_theta_full 0.998
_diffrn_measured_fraction_theta_max 0.998
_diffrn_measurement_device_type 'CCD area detector'
_diffrn_measurement_method 'pi and omega scans'
_diffrn_radiation_monochromator graphite
_diffrn_radiation_source 'fine-focus sealed tube'
_diffrn_radiation_type MoK\a
_diffrn_radiation_wavelength 0.71073
_diffrn_reflns_av_R_equivalents 0.1145
_diffrn_reflns_av_sigmaI/netI 0.1364
_diffrn_reflns_limit_h_max 33
_diffrn_reflns_limit_h_min -33
_diffrn_reflns_limit_k_max 16
_diffrn_reflns_limit_k_min -15
_diffrn_reflns_limit_l_max 17
_diffrn_reflns_limit_l_min -21
_diffrn_reflns_number 14112
_diffrn_reflns_theta_full 25.67
_diffrn_reflns_theta_max 25.67
_diffrn_reflns_theta_min 1.76
_exptl_absorpt_coefficient_mu 1.448
_exptl_absorpt_correction_T_max 0.6788
_exptl_absorpt_correction_T_min 0.6464
_exptl_absorpt_correction_type empirical
_exptl_absorpt_process_details SADABS
_exptl_crystal_density_diffrn 1.496
_exptl_crystal_density_method 'not measured'
_exptl_crystal_F_000 2448
_exptl_crystal_size_max 0.33
_exptl_crystal_size_mid 0.31
_exptl_crystal_size_min 0.29
_refine_diff_density_max 1.379
_refine_diff_density_min -1.011
_refine_diff_density_rms 0.159
_refine_ls_extinction_method none
_refine_ls_goodness_of_fit_ref 1.060
_refine_ls_hydrogen_treatment 'riding mode'
_refine_ls_matrix_type full
_refine_ls_number_parameters 299
_refine_ls_number_reflns 4944
_refine_ls_number_restraints 0
_refine_ls_restrained_S_all 1.060
_refine_ls_R_factor_all 0.1402
_refine_ls_R_factor_gt 0.0736
_refine_ls_shift/su_max 0.000
_refine_ls_shift/su_mean 0.000
_refine_ls_structure_factor_coef Fsqd
_refine_ls_weighting_details 'calc w=1/[\s^2^(Fo^2^)+(0.0650P)^2^+3.9000P] where P=(Fo^2^+2Fc^2^)/3'
_refine_ls_weighting_scheme calc
_refine_ls_wR_factor_gt 0.1617
_refine_ls_wR_factor_ref 0.1940
_reflns_number_gt 2687
_reflns_number_total 4944
_reflns_threshold_expression >2sigma(I)
_cod_data_source_file c7dt00450h2.cif
_cod_data_source_block x
_cod_depositor_comments 'Adding full bibliography for 7042228--7042230.cif.'
_cod_original_sg_symbol_H-M C2/c
_cod_database_code 7042228

loop_
_symmetry_equiv_pos_as_xyz
'x, y, z'
'-x, y, -z+1/2'
'x+1/2, y+1/2, z'
'-x+1/2, y+1/2, -z+1/2'
'-x, -y, -z'
'x, -y, z-1/2'
'-x+1/2, -y+1/2, -z'
'x+1/2, -y+1/2, z-1/2'

loop_
_atom_site_label
_atom_site_type_symbol
_atom_site_fract_x
_atom_site_fract_y
_atom_site_fract_z
_atom_site_U_iso_or_equiv
_atom_site_adp_type
_atom_site_occupancy
_atom_site_symmetry_multiplicity
_atom_site_calc_flag
_atom_site_refinement_flags
Fe1 Fe 0.37937(5) 0.28696(7) 0.49306(8) 0.0260(3) Uani 1 1 d .
Fe2 Fe 0.28354(5) 0.28672(7) 0.25009(8) 0.0269(3) Uani 1 1 d .
S1 S 0.37312(9) 0.37038(13) 0.36751(14) 0.0288(5) Uani 1 1 d .
S2 S 0.34350(10) 0.16915(14) 0.37027(15) 0.0323(5) Uani 1 1 d .
S3 S 0.23767(10) 0.33655(16) 0.30667(16) 0.0407(5) Uani 1 1 d .
S4 S 0.29364(10) 0.33333(16) 0.45023(15) 0.0395(5) Uani 1 1 d .
C1 C 0.2147(4) 0.2126(6) 0.1259(6) 0.0363(19) Uani 1 1 d .
C2 C 0.2046(3) 0.3156(6) 0.1145(5) 0.0334(18) Uani 1 1 d .
C3 C 0.2541(4) 0.3626(5) 0.1243(6) 0.0348(19) Uani 1 1 d .
C4 C 0.2940(4) 0.2850(5) 0.1353(6) 0.0340(19) Uani 1 1 d .
C5 C 0.2698(4) 0.1938(5) 0.1355(6) 0.039(2) Uani 1 1 d .
C6 C 0.1753(4) 0.1344(7) 0.1213(7) 0.058(3) Uani 1 1 d .
H6A H 0.1497 0.1089 0.0572 0.086 Uiso 1 1 calc R
H6B H 0.1512 0.1621 0.1391 0.086 Uiso 1 1 calc R
H6C H 0.1994 0.0816 0.1645 0.086 Uiso 1 1 calc R
C7 C 0.1484(4) 0.3673(7) 0.0891(7) 0.052(2) Uani 1 1 d .
H7A H 0.1197 0.3696 0.0207 0.078 Uiso 1 1 calc R
H7B H 0.1581 0.4336 0.1141 0.078 Uiso 1 1 calc R
H7C H 0.1318 0.3316 0.1164 0.078 Uiso 1 1 calc R
C8 C 0.2631(4) 0.4717(6) 0.1209(6) 0.050(2) Uani 1 1 d .
H8A H 0.2519 0.4891 0.0584 0.074 Uiso 1 1 calc R
H8B H 0.3045 0.4880 0.1682 0.074 Uiso 1 1 calc R
H8C H 0.2387 0.5078 0.1339 0.074 Uiso 1 1 calc R
C9 C 0.3472(4) 0.3004(7) 0.1355(6) 0.048(2) Uani 1 1 d .
H9A H 0.3346 0.3073 0.0708 0.073 Uiso 1 1 calc R
H9B H 0.3735 0.2444 0.1649 0.073 Uiso 1 1 calc R
H9C H 0.3678 0.3593 0.1710 0.073 Uiso 1 1 calc R
C10 C 0.2939(5) 0.0916(6) 0.1413(7) 0.057(3) Uani 1 1 d .
H10A H 0.2667 0.0572 0.0820 0.086 Uiso 1 1 calc R
H10B H 0.2980 0.0554 0.1928 0.086 Uiso 1 1 calc R
H10C H 0.3322 0.0971 0.1530 0.086 Uiso 1 1 calc R
C11 C 0.4249(4) 0.1980(5) 0.6160(5) 0.0328(19) Uani 1 1 d .
C12 C 0.4049(4) 0.2871(6) 0.6341(6) 0.0346(19) Uani 1 1 d .
C13 C 0.4331(3) 0.3683(5) 0.6223(5) 0.0311(18) Uani 1 1 d .
C14 C 0.4713(3) 0.3288(5) 0.5999(5) 0.0283(17) Uani 1 1 d .
C15 C 0.4674(3) 0.2241(5) 0.5974(5) 0.0297(18) Uani 1 1 d .
C16 C 0.4078(4) 0.0937(6) 0.6230(6) 0.049(2) Uani 1 1 d .
H16A H 0.4376 0.0674 0.6855 0.073 Uiso 1 1 calc R
H16B H 0.4054 0.0528 0.5753 0.073 Uiso 1 1 calc R
H16C H 0.3697 0.0947 0.6126 0.073 Uiso 1 1 calc R
C17 C 0.3656(4) 0.2920(7) 0.6675(6) 0.048(2) Uani 1 1 d .
H17A H 0.3901 0.2900 0.7363 0.072 Uiso 1 1 calc R
H17B H 0.3387 0.2365 0.6422 0.072 Uiso 1 1 calc R
H17C H 0.3430 0.3525 0.6455 0.072 Uiso 1 1 calc R
C18 C 0.4226(4) 0.4755(6) 0.6306(6) 0.050(2) Uani 1 1 d .
H18A H 0.4454 0.4937 0.6970 0.076 Uiso 1 1 calc R
H18B H 0.3808 0.4860 0.6011 0.076 Uiso 1 1 calc R
H18C H 0.4348 0.5155 0.5990 0.076 Uiso 1 1 calc R
C19 C 0.5114(4) 0.3904(6) 0.5872(6) 0.047(2) Uani 1 1 d .
H19A H 0.5436 0.4170 0.6480 0.070 Uiso 1 1 calc R
H19B H 0.4888 0.4438 0.5436 0.070 Uiso 1 1 calc R
H19C H 0.5275 0.3498 0.5619 0.070 Uiso 1 1 calc R
C20 C 0.5036(4) 0.1531(6) 0.5874(6) 0.044(2) Uani 1 1 d .
H20A H 0.5404 0.1406 0.6491 0.065 Uiso 1 1 calc R
H20B H 0.5121 0.1800 0.5453 0.065 Uiso 1 1 calc R
H20C H 0.4818 0.0921 0.5612 0.065 Uiso 1 1 calc R
C21 C 0.4039(4) 0.1833(5) 0.3613(5) 0.0326(19) Uani 1 1 d .
C22 C 0.4200(3) 0.2833(5) 0.3642(5) 0.0306(17) Uani 1 1 d .
C23 C 0.4681(4) 0.3065(6) 0.3613(6) 0.042(2) Uani 1 1 d .
H23A H 0.4793 0.3722 0.3639 0.050 Uiso 1 1 calc R
C24 C 0.4987(4) 0.2307(8) 0.3546(6) 0.055(3) Uani 1 1 d .
H24A H 0.5310 0.2459 0.3532 0.066 Uiso 1 1 calc R
C25 C 0.4828(4) 0.1324(7) 0.3498(6) 0.047(2) Uani 1 1 d .
H25A H 0.5037 0.0825 0.3439 0.057 Uiso 1 1 calc R
C26 C 0.4351(4) 0.1086(6) 0.3539(6) 0.048(2) Uani 1 1 d .
H26A H 0.4245 0.0427 0.3517 0.058 Uiso 1 1 calc R

loop_
_atom_site_aniso_label
_atom_site_aniso_U_11
_atom_site_aniso_U_22
_atom_site_aniso_U_33
_atom_site_aniso_U_23
_atom_site_aniso_U_13
_atom_site_aniso_U_12
Fe1 0.0341(7) 0.0289(6) 0.0252(6) 0.0007(5) 0.0230(6) 0.0002(5)
Fe2 0.0340(7) 0.0308(6) 0.0249(6) 0.0000(5) 0.0223(6) -0.0024(5)
S1 0.0361(12) 0.0300(9) 0.0300(11) 0.0012(8) 0.0248(10) 0.0008(9)
S2 0.0450(13) 0.0284(9) 0.0316(11) -0.0020(9) 0.0271(11) -0.0036(9)
S3 0.0380(13) 0.0610(13) 0.0318(12) 0.0027(11) 0.0254(11) 0.0049(11)
S4 0.0401(13) 0.0610(13) 0.0297(12) 0.0010(10) 0.0275(11) 0.0073(11)
C1 0.033(5) 0.056(5) 0.025(4) -0.014(4) 0.021(4) -0.013(4)
C2 0.026(5) 0.044(5) 0.025(4) 0.005(4) 0.013(4) 0.003(4)
C3 0.043(5) 0.035(4) 0.027(4) -0.002(3) 0.021(4) -0.004(4)
C4 0.038(5) 0.043(4) 0.031(5) 0.000(4) 0.026(4) 0.001(4)
C5 0.052(6) 0.035(4) 0.025(4) -0.003(4) 0.020(4) -0.001(4)
C6 0.063(7) 0.068(6) 0.042(6) -0.020(5) 0.031(6) -0.037(5)
C7 0.042(6) 0.074(6) 0.041(6) 0.009(5) 0.025(5) 0.007(5)
C8 0.067(7) 0.043(5) 0.043(6) 0.015(4) 0.035(5) 0.004(4)
C9 0.053(6) 0.079(6) 0.033(5) 0.004(5) 0.036(5) -0.001(5)
C10 0.092(8) 0.044(5) 0.047(6) -0.008(5) 0.047(6) 0.003(5)
C11 0.041(5) 0.038(4) 0.018(4) 0.000(3) 0.017(4) -0.004(4)
C12 0.038(5) 0.044(4) 0.034(5) 0.003(4) 0.028(4) 0.004(4)
C13 0.029(5) 0.041(4) 0.025(4) -0.003(3) 0.017(4) -0.003(3)
C14 0.027(5) 0.045(4) 0.022(4) 0.003(3) 0.019(4) -0.001(4)
C15 0.031(5) 0.040(4) 0.024(4) 0.005(3) 0.020(4) 0.008(4)
C16 0.066(7) 0.040(5) 0.045(6) 0.006(4) 0.035(5) -0.006(4)
C17 0.057(6) 0.075(6) 0.032(5) 0.003(5) 0.037(5) 0.001(5)
C18 0.070(7) 0.040(5) 0.040(6) -0.008(4) 0.031(5) 0.000(5)
C19 0.040(6) 0.057(6) 0.039(5) 0.002(4) 0.021(5) -0.004(4)
C20 0.047(6) 0.052(5) 0.034(5) 0.010(4) 0.025(5) 0.022(4)
C21 0.045(5) 0.037(4) 0.025(4) 0.003(3) 0.026(4) 0.007(4)
C22 0.035(5) 0.038(4) 0.028(4) -0.003(4) 0.024(4) 0.002(4)
C23 0.039(5) 0.056(5) 0.035(5) 0.009(4) 0.024(5) 0.004(4)
C24 0.051(6) 0.098(8) 0.029(5) 0.006(5) 0.031(5) 0.013(6)
C25 0.053(6) 0.066(6) 0.036(5) 0.001(5) 0.033(5) 0.017(5)
C26 0.064(7) 0.036(5) 0.041(5) 0.003(4) 0.030(5) 0.021(4)

loop_
_atom_type_symbol
_atom_type_description
_atom_type_scat_dispersion_real
_atom_type_scat_dispersion_imag
_atom_type_scat_source
C C 0.0033 0.0016 'International Tables Vol C Tables 4.2.6.8 and 6.1.1.4'
H H 0.0000 0.0000 'International Tables Vol C Tables 4.2.6.8 and 6.1.1.4'
Fe Fe 0.3463 0.8444 'International Tables Vol C Tables 4.2.6.8 and 6.1.1.4'
S S 0.1246 0.1234 'International Tables Vol C Tables 4.2.6.8 and 6.1.1.4'

loop_
_geom_angle_atom_site_label_1
_geom_angle_atom_site_label_2
_geom_angle_atom_site_label_3
_geom_angle
C11 Fe1 C12 40.0(3)
C11 Fe1 C13 66.4(3)
C12 Fe1 C13 39.6(3)
C11 Fe1 S4 113.7(2)
C12 Fe1 S4 86.8(2)
C13 Fe1 S4 99.2(2)
C11 Fe1 C14 65.3(3)
C12 Fe1 C14 65.6(3)
C13 Fe1 C14 38.9(3)
S4 Fe1 C14 137.1(2)
C11 Fe1 C15 39.3(3)
C12 Fe1 C15 66.0(3)
C13 Fe1 C15 65.2(3)
S4 Fe1 C15 151.7(2)
C14 Fe1 C15 38.1(3)
C11 Fe1 S2 102.1(2)
C12 Fe1 S2 136.2(2)
C13 Fe1 S2 164.1(2)
S4 Fe1 S2 95.47(9)
C14 Fe1 S2 127.3(2)
C15 Fe1 S2 98.9(2)
C11 Fe1 S1 151.7(2)
C12 Fe1 S1 149.3(2)
C13 Fe1 S1 110.4(2)
S4 Fe1 S1 94.53(9)
C14 Fe1 S1 94.13(19)
C15 Fe1 S1 112.8(2)
S2 Fe1 S1 74.27(8)
C3 Fe2 C2 39.9(3)
C3 Fe2 C1 66.9(3)
C2 Fe2 C1 39.3(3)
C3 Fe2 S3 110.8(2)
C2 Fe2 S3 86.8(2)
C1 Fe2 S3 101.2(2)
C3 Fe2 C4 39.8(3)
C2 Fe2 C4 65.9(3)
C1 Fe2 C4 65.8(3)
S3 Fe2 C4 150.0(2)
C3 Fe2 C5 65.3(3)
C2 Fe2 C5 65.3(3)
C1 Fe2 C5 39.7(3)
S3 Fe2 C5 140.5(3)
C4 Fe2 C5 37.6(3)
C3 Fe2 S2 153.0(2)
C2 Fe2 S2 147.4(2)
C1 Fe2 S2 108.9(2)
S3 Fe2 S2 96.24(10)
C4 Fe2 S2 113.4(2)
C5 Fe2 S2 94.0(2)
C3 Fe2 S1 103.1(2)
C2 Fe2 S1 138.1(2)
C1 Fe2 S1 164.4(2)
S3 Fe2 S1 93.57(10)
C4 Fe2 S1 98.8(2)
C5 Fe2 S1 125.9(3)
S2 Fe2 S1 74.20(8)
C22 S1 Fe1 93.2(3)
C22 S1 Fe2 94.1(3)
Fe1 S1 Fe2 91.86(8)
C21 S2 Fe2 93.5(3)
C21 S2 Fe1 95.1(3)
Fe2 S2 Fe1 92.50(9)
S4 S3 Fe2 109.23(13)
S3 S4 Fe1 109.02(11)
C2 C1 C5 107.2(7)
C2 C1 C6 127.9(8)
C5 C1 C6 124.7(8)
C2 C1 Fe2 70.0(4)
C5 C1 Fe2 73.1(4)
C6 C1 Fe2 126.0(6)
C1 C2 C3 108.9(7)
C1 C2 C7 125.5(7)
C3 C2 C7 125.5(7)
C1 C2 Fe2 70.7(4)
C3 C2 Fe2 69.8(5)
C7 C2 Fe2 128.7(6)
C2 C3 C4 107.4(6)
C2 C3 C8 126.9(8)
C4 C3 C8 125.7(8)
C2 C3 Fe2 70.2(4)
C4 C3 Fe2 73.2(4)
C8 C3 Fe2 123.4(6)
C5 C4 C3 107.9(7)
C5 C4 C9 126.6(7)
C3 C4 C9 125.2(7)
C5 C4 Fe2 71.7(4)
C3 C4 Fe2 67.1(4)
C9 C4 Fe2 131.6(6)
C4 C5 C1 108.4(7)
C4 C5 C10 127.7(8)
C1 C5 C10 123.9(8)
C4 C5 Fe2 70.7(4)
C1 C5 Fe2 67.2(4)
C10 C5 Fe2 129.1(6)
C1 C6 H6A 109.5
C1 C6 H6B 109.5
H6A C6 H6B 109.5
C1 C6 H6C 109.5
H6A C6 H6C 109.5
H6B C6 H6C 109.5
C2 C7 H7A 109.5
C2 C7 H7B 109.5
H7A C7 H7B 109.5
C2 C7 H7C 109.5
H7A C7 H7C 109.5
H7B C7 H7C 109.5
C3 C8 H8A 109.5
C3 C8 H8B 109.5
H8A C8 H8B 109.5
C3 C8 H8C 109.5
H8A C8 H8C 109.5
H8B C8 H8C 109.5
C4 C9 H9A 109.5
C4 C9 H9B 109.5
H9A C9 H9B 109.5
C4 C9 H9C 109.5
H9A C9 H9C 109.5
H9B C9 H9C 109.5
C5 C10 H10A 109.5
C5 C10 H10B 109.5
H10A C10 H10B 109.5
C5 C10 H10C 109.5
H10A C10 H10C 109.5
H10B C10 H10C 109.5
C12 C11 C15 108.5(6)
C12 C11 C16 125.7(7)
C15 C11 C16 125.7(7)
C12 C11 Fe1 70.3(4)
C15 C11 Fe1 73.3(4)
C16 C11 Fe1 125.8(6)
C13 C12 C11 107.2(7)
C13 C12 C17 127.1(7)
C11 C12 C17 125.5(7)
C13 C12 Fe1 70.8(4)
C11 C12 Fe1 69.8(4)
C17 C12 Fe1 128.5(6)
C14 C13 C12 108.0(6)
C14 C13 C18 127.2(7)
C12 C13 C18 124.8(7)
C14 C13 Fe1 72.1(4)
C12 C13 Fe1 69.6(4)
C18 C13 Fe1 123.1(6)
C15 C14 C13 109.1(6)
C15 C14 C19 126.6(7)
C13 C14 C19 124.2(7)
C15 C14 Fe1 71.5(4)
C13 C14 Fe1 69.0(4)
C19 C14 Fe1 128.2(5)
C14 C15 C11 107.2(6)
C14 C15 C20 127.7(7)
C11 C15 C20 124.9(7)
C14 C15 Fe1 70.3(4)
C11 C15 Fe1 67.4(4)
C20 C15 Fe1 131.7(6)
C11 C16 H16A 109.5
C11 C16 H16B 109.5
H16A C16 H16B 109.5
C11 C16 H16C 109.5
H16A C16 H16C 109.5
H16B C16 H16C 109.5
C12 C17 H17A 109.5
C12 C17 H17B 109.5
H17A C17 H17B 109.5
C12 C17 H17C 109.5
H17A C17 H17C 109.5
H17B C17 H17C 109.5
C13 C18 H18A 109.5
C13 C18 H18B 109.5
H18A C18 H18B 109.5
C13 C18 H18C 109.5
H18A C18 H18C 109.5
H18B C18 H18C 109.5
C14 C19 H19A 109.5
C14 C19 H19B 109.5
H19A C19 H19B 109.5
C14 C19 H19C 109.5
H19A C19 H19C 109.5
H19B C19 H19C 109.5
C15 C20 H20A 109.5
C15 C20 H20B 109.5
H20A C20 H20B 109.5
C15 C20 H20C 109.5
H20A C20 H20C 109.5
H20B C20 H20C 109.5
C26 C21 C22 120.0(8)
C26 C21 S2 127.0(6)
C22 C21 S2 113.0(5)
C23 C22 C21 120.0(7)
C23 C22 S1 125.6(6)
C21 C22 S1 114.4(6)
C24 C23 C22 118.9(8)
C24 C23 H23A 120.6
C22 C23 H23A 120.6
C23 C24 C25 121.9(9)
C23 C24 H24A 119.1
C25 C24 H24A 119.1
C24 C25 C26 119.5(8)
C24 C25 H25A 120.3
C26 C25 H25A 120.3
C21 C26 C25 119.8(8)
C21 C26 H26A 120.1
C25 C26 H26A 120.1

loop_
_geom_bond_atom_site_label_1
_geom_bond_atom_site_label_2
_geom_bond_distance
Fe1 C11 2.094(7)
Fe1 C12 2.100(8)
Fe1 C13 2.117(8)
Fe1 S4 2.120(3)
Fe1 C14 2.157(8)
Fe1 C15 2.173(8)
Fe1 S2 2.351(2)
Fe1 S1 2.359(2)
Fe2 C3 2.085(8)
Fe2 C2 2.091(8)
Fe2 C1 2.099(8)
Fe2 S3 2.118(2)
Fe2 C4 2.167(8)
Fe2 C5 2.179(8)
Fe2 S2 2.348(2)
Fe2 S1 2.366(2)
S1 C22 1.776(7)
S2 C21 1.779(8)
S3 S4 2.005(3)
C1 C2 1.408(10)
C1 C5 1.456(11)
C1 C6 1.485(11)
C2 C3 1.426(11)
C2 C7 1.513(11)
C3 C4 1.448(11)
C3 C8 1.500(10)
C4 C5 1.401(10)
C4 C9 1.484(10)
C5 C10 1.508(11)
C6 H6A 0.9600
C6 H6B 0.9600
C6 H6C 0.9600
C7 H7A 0.9600
C7 H7B 0.9600
C7 H7C 0.9600
C8 H8A 0.9600
C8 H8B 0.9600
C8 H8C 0.9600
C9 H9A 0.9600
C9 H9B 0.9600
C9 H9C 0.9600
C10 H10A 0.9600
C10 H10B 0.9600
C10 H10C 0.9600
C11 C12 1.434(10)
C11 C15 1.435(11)
C11 C16 1.511(10)
C12 C13 1.429(10)
C12 C17 1.503(10)
C13 C14 1.424(10)
C13 C18 1.499(10)
C14 C15 1.414(10)
C14 C19 1.503(10)
C15 C20 1.467(10)
C16 H16A 0.9600
C16 H16B 0.9600
C16 H16C 0.9600
C17 H17A 0.9600
C17 H17B 0.9600
C17 H17C 0.9600
C18 H18A 0.9600
C18 H18B 0.9600
C18 H18C 0.9600
C19 H19A 0.9600
C19 H19B 0.9600
C19 H19C 0.9600
C20 H20A 0.9600
C20 H20B 0.9600
C20 H20C 0.9600
C21 C26 1.381(10)
C21 C22 1.411(10)
C22 C23 1.398(11)
C23 C24 1.375(12)
C23 H23A 0.9300
C24 C25 1.384(12)
C24 H24A 0.9300
C25 C26 1.400(12)
C25 H25A 0.9300
C26 H26A 0.9300
